data_7232832
loop_
_publ_author_name
'Feng, Xun'
'Shang, Yapei'
'Zhang, Heng'
'Li, Rongfang'
'Wang, Weizhou'
'Zhang, Daoming'
'Wang, Liya'
'Li, Zhongjun'

_publ_section_title
;
 Enhanced luminescence and tunable magnetic properties of lanthanide
 coordination polymers based on fluorine substitution and phenanthroline
 ligand
;
_journal_issue 29
_journal_name_full 'RSC Advances'
_journal_page_first 16328
_journal_paper_doi 10.1039/C9RA01574D
_journal_volume 9
_journal_year 2019
_chemical_formula_moiety '[Gd2 (H2 O)2 (C12 H8 N2)2 (C8 F4 O4)3], 2(H2 O)'
_chemical_formula_sum 'C48 H24 F12 Ho2 N4 O16'
_chemical_formula_weight 1470.57
_space_group_crystal_system triclinic
_space_group_IT_number 2
_space_group_name_Hall '-P 1'
_space_group_name_H-M_alt 'P -1'
_symmetry_space_group_name_Hall '-P 1'
_symmetry_space_group_name_H-M 'P -1'
_atom_sites_solution_hydrogens mixed
_audit_block_doi 10.5517/ccdc.csd.cc21mtvc
_audit_creation_method SHELXL-2014/6
_audit_update_record
;
2019-02-07 deposited with the CCDC.    2019-05-24 downloaded from the CCDC.
;
_cell_angle_alpha 63.613(4)
_cell_angle_beta 81.067(3)
_cell_angle_gamma 65.615(4)
_cell_formula_units_Z 2
_cell_length_a 13.9964(5)
_cell_length_b 14.2024(6)
_cell_length_c 15.0892(5)
_cell_measurement_reflns_used 23245
_cell_measurement_temperature 293(2)
_cell_measurement_theta_max 26.4250
_cell_measurement_theta_min 3.6920
_cell_volume 2445.8(2)
_computing_structure_refinement 'SHELXL-2014/6 (Sheldrick, 2014)'
_diffrn_ambient_temperature 293(2)
_diffrn_measured_fraction_theta_full 0.971
_diffrn_measured_fraction_theta_max 0.874
_diffrn_measurement_device_type 'SuperNova, Single source at offset/far, EosS2'
_diffrn_radiation_type MoK\a
_diffrn_radiation_wavelength 0.71073
_diffrn_reflns_av_R_equivalents 0.0400
_diffrn_reflns_av_unetI/netI 0.0354
_diffrn_reflns_Laue_measured_fraction_full 0.971
_diffrn_reflns_Laue_measured_fraction_max 0.874
_diffrn_reflns_limit_h_max 16
_diffrn_reflns_limit_h_min -17
_diffrn_reflns_limit_k_max 17
_diffrn_reflns_limit_k_min -17
_diffrn_reflns_limit_l_max 19
_diffrn_reflns_limit_l_min -18
_diffrn_reflns_number 45872
_diffrn_reflns_point_group_measured_fraction_full 0.971
_diffrn_reflns_point_group_measured_fraction_max 0.874
_diffrn_reflns_theta_full 25.242
_diffrn_reflns_theta_max 26.823
_diffrn_reflns_theta_min 3.198
_exptl_absorpt_coefficient_mu 3.335
_exptl_absorpt_correction_T_max 1
_exptl_absorpt_correction_T_min 0.520
_exptl_absorpt_correction_type gaussian
_exptl_crystal_colour colorless
_exptl_crystal_density_diffrn 1.997
_exptl_crystal_description prism
_exptl_crystal_F_000 1420
_exptl_crystal_size_max 0.300
_exptl_crystal_size_mid 0.200
_exptl_crystal_size_min 0.100
_refine_diff_density_max 0.719
_refine_diff_density_min -0.730
_refine_diff_density_rms 0.121
_refine_ls_extinction_method none
_refine_ls_goodness_of_fit_ref 1.020
_refine_ls_hydrogen_treatment mixed
_refine_ls_matrix_type full
_refine_ls_number_parameters 760
_refine_ls_number_reflns 9176
_refine_ls_number_restraints 17
_refine_ls_restrained_S_all 1.023
_refine_ls_R_factor_all 0.0390
_refine_ls_R_factor_gt 0.0333
_refine_ls_shift/su_max 0.001
_refine_ls_shift/su_mean 0.001
_refine_ls_structure_factor_coef Fsqd
_refine_ls_weighting_details 'w=1/[\s^2^(Fo^2^)+(0.0515P)^2^+6.4541P] where P=(Fo^2^+2Fc^2^)/3'
_refine_ls_weighting_scheme calc
_refine_ls_wR_factor_gt 0.0909
_refine_ls_wR_factor_ref 0.0952
_reflns_number_gt 8125
_reflns_number_total 9176
_reflns_threshold_expression 'I > 2\s(I)'
_cod_data_source_file c9ra01574d2.cif
_cod_data_source_block Ho
_cod_original_cell_volume 2445.80(19)
_cod_database_code 7232832
_shelx_estimated_absorpt_t_min 0.434
_shelx_estimated_absorpt_t_max 0.732
_shelxl_version_number 2014/6

loop_
_space_group_symop_operation_xyz
'x, y, z'
'-x, -y, -z'

loop_
_atom_site_label
_atom_site_type_symbol
_atom_site_fract_x
_atom_site_fract_y
_atom_site_fract_z
_atom_site_U_iso_or_equiv
_atom_site_adp_type
_atom_site_occupancy
_atom_site_site_symmetry_order
_atom_site_calc_flag
_atom_site_refinement_flags_posn
_atom_site_refinement_flags_adp
_atom_site_refinement_flags_occupancy
_atom_site_disorder_assembly
_atom_site_disorder_group
Ho1 Ho 0.64631(2) 0.48617(2) 0.56130(2) 0.02175(8) Uani 1 1 d D . . . .
Ho2 Ho 0.60584(2) 0.73901(2) 0.14084(2) 0.02432(8) Uani 1 1 d D . . . .
F1 F 0.6105(2) 0.9283(3) 0.3718(3) 0.0403(8) Uani 1 1 d . . . . .
F2 F 0.4405(3) 1.0884(2) 0.4064(3) 0.0408(8) Uani 1 1 d . . . . .
F3 F 0.2540(3) 1.0634(3) 0.4437(3) 0.0500(9) Uani 1 1 d . . . . .
F4 F 0.2350(2) 0.8868(2) 0.4419(3) 0.0408(8) Uani 1 1 d . . . . .
F5 F 0.3891(2) 0.8264(3) 0.7056(3) 0.0491(9) Uani 1 1 d . . . . .
F6 F 0.1863(3) 0.9702(3) 0.6774(3) 0.0587(10) Uani 1 1 d . . . . .
F7 F 0.0389(2) 0.9116(3) 0.6415(3) 0.0517(9) Uani 1 1 d . . . . .
F8 F 0.0939(2) 0.7065(3) 0.6423(3) 0.0419(8) Uani 1 1 d . . . . .
F9 F 0.1708(2) 1.2718(2) 0.1279(3) 0.0436(8) Uani 1 1 d . . . . .
F10 F -0.0007(2) 1.2224(3) 0.1560(3) 0.0574(10) Uani 1 1 d . . . . .
F11 F 0.0190(2) 1.0129(3) 0.1818(3) 0.0599(10) Uani 1 1 d . . . . .
F12 F 0.2043(2) 0.8591(3) 0.1743(3) 0.0465(9) Uani 1 1 d . . . . .
O1 O 0.6692(2) 0.6563(3) 0.4491(2) 0.0216(7) Uani 1 1 d . . . . .
O2 O 0.6295(3) 0.7425(3) 0.2881(2) 0.0268(7) Uani 1 1 d . . . . .
O3 O 0.4874(2) 0.6103(2) 0.4352(2) 0.0210(7) Uani 1 1 d . . . . .
O4 O 0.3207(3) 0.7138(3) 0.3897(3) 0.0292(8) Uani 1 1 d . . . . .
O5 O 0.5069(2) 0.6014(3) 0.6270(2) 0.0236(7) Uani 1 1 d . . . . .
O6 O 0.5047(3) 0.5600(3) 0.7881(3) 0.0341(8) Uani 1 1 d . . . . .
O7 O 0.3490(3) 0.4574(3) 0.7416(3) 0.0333(8) Uani 1 1 d . . . . .
O8 O 0.2935(3) 0.5488(3) 0.5836(2) 0.0279(8) Uani 1 1 d . . . . .
O9 O 0.4143(3) 0.7916(3) 0.1745(3) 0.0437(10) Uani 1 1 d . . . . .
O10 O 0.4721(3) 0.9271(3) 0.1144(3) 0.0351(9) Uani 1 1 d . . . . .
O11 O 0.3900(3) 1.1792(3) 0.0279(2) 0.0278(7) Uani 1 1 d . . . . .
O12 O 0.4111(3) 1.1222(3) 0.1886(3) 0.0393(9) Uani 1 1 d . . . . .
O1W O 0.6589(3) 0.3811(3) 0.7421(3) 0.0298(8) Uani 1 1 d D . . . .
H1W1 H 0.620(4) 0.419(2) 0.772(2) 0.045 Uiso 1 1 d D U . . .
H1W2 H 0.651(4) 0.320(2) 0.763(2) 0.045 Uiso 1 1 d D U . . .
O2W O 0.5651(5) 0.6268(4) 0.0787(3) 0.0614(14) Uani 1 1 d D . . . .
H2W1 H 0.551(6) 0.570(4) 0.1161(19) 0.092 Uiso 1 1 d D U . . .
H2W2 H 0.531(6) 0.657(3) 0.025(3) 0.092 Uiso 1 1 d D U . . .
O3W O 0.5335(8) 0.6884(6) -0.1108(4) 0.121(3) Uani 1 1 d D . . . .
H3W1 H 0.502(9) 0.675(9) -0.144(7) 0.181 Uiso 1 1 d D U . . .
H3W2 H 0.547(10) 0.745(7) -0.149(6) 0.181 Uiso 1 1 d D U . . .
O4W O 0.727(2) 0.473(3) -0.053(3) 0.304(11) Uani 0.5 1 d . U P A 1
H4W1 H 0.6709 0.5315 -0.0673 0.456 Uiso 0.5 1 d R U P A 1
H4W2 H 0.7115 0.4173 -0.0427 0.456 Uiso 0.5 1 d R U P A 1
O4W' O 0.690(2) 0.302(3) 0.017(3) 0.304(11) Uani 0.5 1 d . . P B 2
H4W3 H 0.7020 0.3549 0.0169 0.456 Uiso 0.5 1 d R U P B 2
H4W4 H 0.6788 0.3165 -0.0417 0.456 Uiso 0.5 1 d R U P B 2
N1 N 0.8483(3) 0.3679(3) 0.5887(3) 0.0231(8) Uani 1 1 d . . . . .
N2 N 0.7554(3) 0.5495(3) 0.6357(3) 0.0196(8) Uani 1 1 d . . . . .
N3 N 0.8040(3) 0.6525(3) 0.1197(3) 0.0286(9) Uani 1 1 d . . . . .
N4 N 0.7096(3) 0.8661(3) 0.1129(3) 0.0246(9) Uani 1 1 d . . . . .
C1 C 0.6122(3) 0.7305(4) 0.3747(3) 0.0179(9) Uani 1 1 d . . . . .
C2 C 0.5125(3) 0.8193(4) 0.3921(3) 0.0176(9) Uani 1 1 d . . . . .
C3 C 0.5189(4) 0.9148(4) 0.3902(4) 0.0244(10) Uani 1 1 d . . . . .
C4 C 0.4326(4) 0.9964(4) 0.4074(4) 0.0270(11) Uani 1 1 d . . . . .
C5 C 0.3385(4) 0.9850(4) 0.4256(4) 0.0284(11) Uani 1 1 d . . . . .
C6 C 0.3309(4) 0.8912(4) 0.4244(4) 0.0238(10) Uani 1 1 d . . . . .
C7 C 0.4165(3) 0.8065(4) 0.4097(3) 0.0189(9) Uani 1 1 d . . . . .
C8 C 0.4081(4) 0.7033(4) 0.4116(3) 0.0187(9) Uani 1 1 d . . . . .
C9 C 0.4637(3) 0.6095(4) 0.7042(4) 0.0218(10) Uani 1 1 d . . . . .
C10 C 0.3488(4) 0.6887(4) 0.6898(3) 0.0208(10) Uani 1 1 d . . . . .
C11 C 0.3171(4) 0.7939(4) 0.6914(4) 0.0296(11) Uani 1 1 d . . . . .
C12 C 0.2143(4) 0.8686(4) 0.6756(4) 0.0345(12) Uani 1 1 d . . . . .
C13 C 0.1391(4) 0.8386(4) 0.6584(4) 0.0315(12) Uani 1 1 d . . . . .
C14 C 0.1701(4) 0.7332(4) 0.6572(4) 0.0252(10) Uani 1 1 d . . . . .
C15 C 0.2733(3) 0.6581(4) 0.6708(3) 0.0181(9) Uani 1 1 d . . . . .
C16 C 0.3084(3) 0.5438(4) 0.6648(3) 0.0197(10) Uani 1 1 d . . . . .
C17 C 0.3984(4) 0.8946(4) 0.1455(3) 0.0218(10) Uani 1 1 d . . . . .
C18 C 0.2926(4) 0.9807(4) 0.1500(3) 0.0237(10) Uani 1 1 d . . . . .
C19 C 0.2019(4) 0.9586(4) 0.1647(4) 0.0311(11) Uani 1 1 d . . . . .
C20 C 0.1054(4) 1.0380(5) 0.1677(4) 0.0361(13) Uani 1 1 d . . . . .
C21 C 0.0950(4) 1.1437(5) 0.1557(4) 0.0369(13) Uani 1 1 d . . . . .
C22 C 0.1829(4) 1.1677(4) 0.1405(4) 0.0303(11) Uani 1 1 d . . . . .
C23 C 0.2815(4) 1.0901(4) 0.1366(3) 0.0228(10) Uani 1 1 d . . . . .
C24 C 0.3704(4) 1.1313(4) 0.1176(3) 0.0238(10) Uani 1 1 d . . . . .
C25 C 0.9108(3) 0.4064(4) 0.6118(3) 0.0218(10) Uani 1 1 d . . . . .
C26 C 0.8950(4) 0.2763(4) 0.5714(4) 0.0323(12) Uani 1 1 d . . . . .
H26 H 0.8527 0.2485 0.5568 0.039 Uiso 1 1 calc R U . . .
C27 C 1.0033(4) 0.2181(5) 0.5734(5) 0.0410(14) Uani 1 1 d . . . . .
H27 H 1.0318 0.1537 0.5606 0.049 Uiso 1 1 calc R U . . .
C28 C 1.0673(4) 0.2582(5) 0.5946(4) 0.0398(14) Uani 1 1 d . . . . .
H28 H 1.1399 0.2210 0.5965 0.048 Uiso 1 1 calc R U . . .
C29 C 1.0218(4) 0.3551(5) 0.6133(4) 0.0302(11) Uani 1 1 d . . . . .
C30 C 1.0822(4) 0.4045(5) 0.6335(4) 0.0379(13) Uani 1 1 d . . . . .
H30 H 1.1550 0.3713 0.6340 0.046 Uiso 1 1 calc R U . . .
C31 C 1.0362(4) 0.4971(5) 0.6514(4) 0.0375(13) Uani 1 1 d . . . . .
H31 H 1.0777 0.5283 0.6621 0.045 Uiso 1 1 calc R U . . .
C32 C 0.9241(4) 0.5497(4) 0.6545(4) 0.0302(11) Uani 1 1 d . . . . .
C33 C 0.8723(4) 0.6419(4) 0.6803(4) 0.0336(12) Uani 1 1 d . . . . .
H33 H 0.9108 0.6741 0.6940 0.040 Uiso 1 1 calc R U . . .
C34 C 0.7665(4) 0.6836(4) 0.6852(4) 0.0326(12) Uani 1 1 d . . . . .
H34 H 0.7318 0.7424 0.7050 0.039 Uiso 1 1 calc R U . . .
C35 C 0.7102(4) 0.6371(4) 0.6601(4) 0.0274(11) Uani 1 1 d . . . . .
H35 H 0.6373 0.6690 0.6605 0.033 Uiso 1 1 calc R U . . .
C36 C 0.8610(3) 0.5051(4) 0.6345(3) 0.0201(9) Uani 1 1 d . . . . .
C37 C 0.8650(4) 0.7100(5) 0.1089(4) 0.0303(11) Uani 1 1 d . . . . .
C38 C 0.8497(5) 0.5496(5) 0.1201(4) 0.0401(13) Uani 1 1 d . . . . .
H38 H 0.8083 0.5097 0.1275 0.048 Uiso 1 1 calc R U . . .
C39 C 0.9578(5) 0.4990(5) 0.1097(4) 0.0488(16) Uani 1 1 d . . . . .
H39 H 0.9870 0.4272 0.1096 0.059 Uiso 1 1 calc R U . . .
C40 C 1.0195(5) 0.5553(6) 0.1000(4) 0.0518(17) Uani 1 1 d . . . . .
H40 H 1.0914 0.5221 0.0934 0.062 Uiso 1 1 calc R U . . .
C41 C 0.9748(4) 0.6635(5) 0.0997(4) 0.0430(14) Uani 1 1 d . . . . .
C42 C 1.0341(5) 0.7272(7) 0.0939(6) 0.063(2) Uani 1 1 d . . . . .
H42 H 1.1067 0.6957 0.0902 0.075 Uiso 1 1 calc R U . . .
C43 C 0.9892(5) 0.8291(7) 0.0935(6) 0.063(2) Uani 1 1 d . . . . .
H43 H 1.0310 0.8678 0.0886 0.075 Uiso 1 1 calc R U . . .
C44 C 0.8768(5) 0.8829(6) 0.1004(5) 0.0465(15) Uani 1 1 d . . . . .
C45 C 0.8251(5) 0.9909(6) 0.0992(6) 0.0602(19) Uani 1 1 d . . . . .
H45 H 0.8631 1.0333 0.0944 0.072 Uiso 1 1 calc R U . . .
C46 C 0.7196(5) 1.0337(6) 0.1050(6) 0.0556(18) Uani 1 1 d . . . . .
H46 H 0.6845 1.1055 0.1049 0.067 Uiso 1 1 calc R U . . .
C47 C 0.6639(4) 0.9695(5) 0.1111(4) 0.0375(13) Uani 1 1 d . . . . .
H47 H 0.5912 1.0005 0.1142 0.045 Uiso 1 1 calc R U . . .
C48 C 0.8151(4) 0.8226(4) 0.1073(4) 0.0290(11) Uani 1 1 d . . . . .

loop_
_atom_site_aniso_label
_atom_site_aniso_U_11
_atom_site_aniso_U_22
_atom_site_aniso_U_33
_atom_site_aniso_U_23
_atom_site_aniso_U_13
_atom_site_aniso_U_12
Ho1 0.01935(13) 0.01975(13) 0.02655(13) -0.01005(10) -0.00082(9) -0.00712(9)
Ho2 0.02628(14) 0.02092(13) 0.02312(13) -0.00835(10) 0.00260(9) -0.00841(10)
F1 0.0325(17) 0.0339(17) 0.069(2) -0.0259(16) 0.0050(15) -0.0223(14)
F2 0.051(2) 0.0206(15) 0.061(2) -0.0217(15) -0.0041(16) -0.0163(14)
F3 0.0422(19) 0.0252(17) 0.082(3) -0.0331(18) 0.0167(18) -0.0064(14)
F4 0.0234(15) 0.0323(17) 0.072(2) -0.0287(17) 0.0144(15) -0.0125(13)
F5 0.0397(19) 0.0365(18) 0.087(3) -0.0347(19) -0.0070(18) -0.0169(15)
F6 0.056(2) 0.0256(17) 0.101(3) -0.040(2) -0.006(2) -0.0035(16)
F7 0.0274(17) 0.0362(19) 0.080(3) -0.0311(19) -0.0037(17) 0.0071(14)
F8 0.0229(15) 0.0436(19) 0.071(2) -0.0337(18) 0.0010(15) -0.0129(14)
F9 0.0412(18) 0.0246(16) 0.061(2) -0.0246(16) 0.0121(16) -0.0056(14)
F10 0.0253(17) 0.045(2) 0.086(3) -0.032(2) 0.0181(17) -0.0001(15)
F11 0.0244(17) 0.058(2) 0.099(3) -0.035(2) 0.0141(18) -0.0205(16)
F12 0.0254(16) 0.0316(18) 0.084(3) -0.0242(18) 0.0028(16) -0.0134(14)
O1 0.0192(16) 0.0188(16) 0.0252(17) -0.0066(14) -0.0018(14) -0.0079(13)
O2 0.038(2) 0.0251(18) 0.0187(17) -0.0093(14) 0.0050(14) -0.0149(15)
O3 0.0235(17) 0.0114(16) 0.0259(17) -0.0077(13) -0.0023(13) -0.0038(13)
O4 0.0230(18) 0.0227(18) 0.047(2) -0.0167(17) -0.0011(16) -0.0109(14)
O5 0.0210(17) 0.0263(18) 0.0230(17) -0.0132(15) 0.0039(13) -0.0069(14)
O6 0.031(2) 0.042(2) 0.0235(18) -0.0131(17) -0.0023(15) -0.0088(17)
O7 0.050(2) 0.0153(18) 0.0288(19) -0.0041(16) -0.0069(17) -0.0106(16)
O8 0.0293(19) 0.0272(19) 0.0280(18) -0.0168(16) -0.0019(15) -0.0051(15)
O9 0.0249(19) 0.019(2) 0.075(3) -0.0110(19) 0.0096(19) -0.0090(15)
O10 0.0219(18) 0.0191(18) 0.058(2) -0.0137(18) 0.0110(17) -0.0089(15)
O11 0.037(2) 0.0274(19) 0.0174(16) -0.0047(15) 0.0043(14) -0.0171(16)
O12 0.055(2) 0.048(2) 0.0230(18) -0.0105(17) -0.0015(17) -0.031(2)
O1W 0.040(2) 0.0196(18) 0.0266(18) -0.0059(15) 0.0027(15) -0.0129(16)
O2W 0.127(4) 0.057(3) 0.023(2) -0.008(2) -0.001(2) -0.065(3)
O3W 0.267(10) 0.110(5) 0.037(3) -0.006(3) -0.033(4) -0.135(6)
O4W 0.193(14) 0.258(17) 0.37(2) -0.067(14) 0.076(14) -0.096(13)
O4W' 0.193(14) 0.258(17) 0.37(2) -0.067(14) 0.076(14) -0.096(13)
N1 0.018(2) 0.020(2) 0.030(2) -0.0101(18) -0.0004(17) -0.0068(16)
N2 0.018(2) 0.018(2) 0.023(2) -0.0082(17) -0.0004(15) -0.0076(16)
N3 0.027(2) 0.028(2) 0.023(2) -0.0119(19) -0.0006(17) -0.0032(18)
N4 0.023(2) 0.027(2) 0.025(2) -0.0115(18) 0.0046(17) -0.0111(17)
C1 0.020(2) 0.017(2) 0.025(2) -0.011(2) 0.0023(19) -0.0127(19)
C2 0.023(2) 0.015(2) 0.015(2) -0.0043(18) -0.0011(18) -0.0085(18)
C3 0.028(3) 0.023(3) 0.028(3) -0.010(2) -0.001(2) -0.016(2)
C4 0.040(3) 0.011(2) 0.034(3) -0.011(2) -0.004(2) -0.011(2)
C5 0.033(3) 0.017(2) 0.032(3) -0.013(2) 0.005(2) -0.006(2)
C6 0.024(3) 0.017(2) 0.029(3) -0.007(2) 0.005(2) -0.0109(19)
C7 0.022(2) 0.011(2) 0.022(2) -0.0045(19) -0.0016(18) -0.0073(18)
C8 0.025(2) 0.020(2) 0.015(2) -0.0073(19) 0.0041(18) -0.013(2)
C9 0.020(2) 0.018(2) 0.032(3) -0.013(2) 0.000(2) -0.0089(19)
C10 0.024(2) 0.020(2) 0.020(2) -0.011(2) 0.0038(19) -0.0082(19)
C11 0.031(3) 0.025(3) 0.042(3) -0.019(2) 0.004(2) -0.015(2)
C12 0.037(3) 0.016(3) 0.049(3) -0.018(2) 0.000(3) -0.004(2)
C13 0.023(3) 0.023(3) 0.040(3) -0.015(2) 0.002(2) 0.001(2)
C14 0.022(2) 0.026(3) 0.030(3) -0.013(2) 0.004(2) -0.012(2)
C15 0.020(2) 0.015(2) 0.020(2) -0.0084(19) 0.0048(18) -0.0079(18)
C16 0.015(2) 0.020(2) 0.028(3) -0.013(2) 0.0058(19) -0.0092(19)
C17 0.022(2) 0.016(2) 0.020(2) -0.003(2) -0.0011(19) -0.0046(19)
C18 0.020(2) 0.021(2) 0.025(2) -0.007(2) 0.0014(19) -0.0061(19)
C19 0.024(3) 0.028(3) 0.037(3) -0.010(2) 0.003(2) -0.011(2)
C20 0.020(3) 0.038(3) 0.044(3) -0.014(3) 0.003(2) -0.011(2)
C21 0.028(3) 0.032(3) 0.037(3) -0.014(3) 0.006(2) -0.002(2)
C22 0.030(3) 0.022(3) 0.031(3) -0.011(2) 0.005(2) -0.004(2)
C23 0.027(3) 0.020(2) 0.015(2) -0.0046(19) 0.0050(19) -0.008(2)
C24 0.024(2) 0.016(2) 0.025(3) -0.007(2) 0.001(2) -0.0048(19)
C25 0.017(2) 0.026(3) 0.018(2) -0.005(2) -0.0009(18) -0.0091(19)
C26 0.023(3) 0.027(3) 0.046(3) -0.018(3) 0.000(2) -0.005(2)
C27 0.028(3) 0.033(3) 0.057(4) -0.025(3) 0.000(3) 0.001(2)
C28 0.015(3) 0.043(3) 0.049(3) -0.020(3) 0.000(2) 0.002(2)
C29 0.018(2) 0.039(3) 0.027(3) -0.011(2) 0.000(2) -0.007(2)
C30 0.015(2) 0.058(4) 0.039(3) -0.017(3) 0.001(2) -0.016(3)
C31 0.023(3) 0.054(4) 0.041(3) -0.015(3) -0.002(2) -0.026(3)
C32 0.028(3) 0.037(3) 0.027(3) -0.006(2) -0.004(2) -0.021(2)
C33 0.038(3) 0.034(3) 0.039(3) -0.014(3) -0.004(2) -0.023(2)
C34 0.037(3) 0.026(3) 0.038(3) -0.013(2) -0.007(2) -0.013(2)
C35 0.025(3) 0.020(2) 0.036(3) -0.008(2) -0.008(2) -0.009(2)
C36 0.021(2) 0.022(2) 0.016(2) -0.0018(19) -0.0018(18) -0.0132(19)
C37 0.021(3) 0.041(3) 0.021(2) -0.010(2) 0.000(2) -0.009(2)
C38 0.040(3) 0.032(3) 0.038(3) -0.016(3) 0.003(3) -0.004(3)
C39 0.045(4) 0.038(3) 0.038(3) -0.016(3) 0.005(3) 0.005(3)
C40 0.026(3) 0.062(4) 0.039(3) -0.018(3) 0.005(3) 0.004(3)
C41 0.024(3) 0.051(4) 0.037(3) -0.014(3) 0.002(2) -0.004(3)
C42 0.023(3) 0.088(6) 0.074(5) -0.034(4) 0.006(3) -0.021(4)
C43 0.032(4) 0.083(6) 0.092(6) -0.043(5) 0.011(3) -0.035(4)
C44 0.033(3) 0.061(4) 0.055(4) -0.028(3) 0.007(3) -0.026(3)
C45 0.048(4) 0.065(5) 0.098(6) -0.047(4) 0.016(4) -0.040(4)
C46 0.050(4) 0.054(4) 0.087(5) -0.046(4) 0.019(4) -0.032(3)
C47 0.034(3) 0.035(3) 0.056(4) -0.027(3) 0.010(3) -0.019(2)
C48 0.022(3) 0.040(3) 0.028(3) -0.017(2) 0.005(2) -0.013(2)

loop_
_atom_type_symbol
_atom_type_description
_atom_type_scat_dispersion_real
_atom_type_scat_dispersion_imag
_atom_type_scat_source
C C 0.0033 0.0016 'International Tables Vol C Tables 4.2.6.8 and 6.1.1.4'
H H 0.0000 0.0000 'International Tables Vol C Tables 4.2.6.8 and 6.1.1.4'
N N 0.0061 0.0033 'International Tables Vol C Tables 4.2.6.8 and 6.1.1.4'
O O 0.0106 0.0060 'International Tables Vol C Tables 4.2.6.8 and 6.1.1.4'
F F 0.0171 0.0103 'International Tables Vol C Tables 4.2.6.8 and 6.1.1.4'
Ho Ho -0.2175 4.6783 'International Tables Vol C Tables 4.2.6.8 and 6.1.1.4'

loop_
_geom_angle_atom_site_label_1
_geom_angle_atom_site_label_2
_geom_angle_atom_site_label_3
_geom_angle
_geom_angle_site_symmetry_1
_geom_angle_site_symmetry_3
O1 Ho1 O5 86.79(11) . .
O1 Ho1 O8 77.45(11) . 2_666
O5 Ho1 O8 144.63(11) . 2_666
O1 Ho1 O4 150.08(11) . 2_666
O5 Ho1 O4 121.94(11) . 2_666
O8 Ho1 O4 73.84(12) 2_666 2_666
O1 Ho1 O1W 134.01(11) . .
O5 Ho1 O1W 72.40(11) . .
O8 Ho1 O1W 139.51(11) 2_666 .
O4 Ho1 O1W 69.23(12) 2_666 .
O1 Ho1 O3 72.06(10) . .
O5 Ho1 O3 70.77(10) . .
O8 Ho1 O3 74.28(10) 2_666 .
O4 Ho1 O3 107.43(10) 2_666 .
O1W Ho1 O3 132.51(11) . .
O1 Ho1 N1 92.51(11) . .
O5 Ho1 N1 139.43(11) . .
O8 Ho1 N1 73.50(12) 2_666 .
O4 Ho1 N1 71.48(11) 2_666 .
O1W Ho1 N1 79.47(12) . .
O3 Ho1 N1 146.61(11) . .
O1 Ho1 N2 65.61(11) . .
O5 Ho1 N2 80.66(11) . .
O8 Ho1 N2 119.32(11) 2_666 .
O4 Ho1 N2 122.89(11) 2_666 .
O1W Ho1 N2 70.71(11) . .
O3 Ho1 N2 129.64(10) . .
N1 Ho1 N2 62.51(11) . .
O1 Ho1 O3 133.70(10) . 2_666
O5 Ho1 O3 86.17(10) . 2_666
O8 Ho1 O3 82.48(10) 2_666 2_666
O4 Ho1 O3 50.07(10) 2_666 2_666
O1W Ho1 O3 86.35(10) . 2_666
O3 Ho1 O3 62.43(11) . 2_666
N1 Ho1 O3 120.99(10) . 2_666
N2 Ho1 O3 156.10(10) . 2_666
O11 Ho2 O2 146.86(11) 2_675 .
O11 Ho2 O7 131.45(12) 2_675 2_666
O2 Ho2 O7 77.21(11) . 2_666
O11 Ho2 O10 82.95(13) 2_675 .
O2 Ho2 O10 80.70(13) . .
O7 Ho2 O10 139.00(12) 2_666 .
O11 Ho2 O2W 71.99(12) 2_675 .
O2 Ho2 O2W 141.10(12) . .
O7 Ho2 O2W 66.92(13) 2_666 .
O10 Ho2 O2W 117.26(16) . .
O11 Ho2 O9 103.85(13) 2_675 .
O2 Ho2 O9 88.29(13) . .
O7 Ho2 O9 93.09(12) 2_666 .
O10 Ho2 O9 51.93(11) . .
O2W Ho2 O9 79.41(17) . .
O11 Ho2 N3 80.41(12) 2_675 .
O2 Ho2 N3 92.34(12) . .
O7 Ho2 N3 78.23(13) 2_666 .
O10 Ho2 N3 137.09(12) . .
O2W Ho2 N3 94.54(17) . .
O9 Ho2 N3 170.91(12) . .
O11 Ho2 N4 78.81(12) 2_675 .
O2 Ho2 N4 69.15(12) . .
O7 Ho2 N4 126.56(12) 2_666 .
O10 Ho2 N4 74.65(12) . .
O2W Ho2 N4 146.14(14) . .
O9 Ho2 N4 124.98(12) . .
N3 Ho2 N4 63.46(13) . .
C1 O1 Ho1 125.0(3) . .
C1 O2 Ho2 156.2(3) . .
C8 O3 Ho1 139.7(3) . .
C8 O3 Ho1 86.7(2) . 2_666
Ho1 O3 Ho1 117.57(11) . 2_666
C8 O4 Ho1 100.0(3) . 2_666
C9 O5 Ho1 145.8(3) . .
C16 O7 Ho2 156.0(3) . 2_666
C16 O8 Ho1 152.5(3) . 2_666
C17 O9 Ho2 92.3(3) . .
C17 O10 Ho2 95.6(3) . .
C24 O11 Ho2 167.5(3) . 2_675
C26 N1 C25 117.2(4) . .
C26 N1 Ho1 122.3(3) . .
C25 N1 Ho1 120.1(3) . .
C35 N2 C36 117.7(4) . .
C35 N2 Ho1 122.0(3) . .
C36 N2 Ho1 119.5(3) . .
C38 N3 C37 118.3(5) . .
C38 N3 Ho2 120.9(4) . .
C37 N3 Ho2 120.8(3) . .
C47 N4 C48 117.8(4) . .
C47 N4 Ho2 122.7(3) . .
C48 N4 Ho2 119.3(3) . .
O2 C1 O1 127.1(4) . .
O2 C1 C2 117.0(4) . .
O1 C1 C2 115.9(4) . .
C3 C2 C7 119.7(4) . .
C3 C2 C1 118.1(4) . .
C7 C2 C1 122.1(4) . .
F1 C3 C4 119.2(4) . .
F1 C3 C2 119.9(4) . .
C4 C3 C2 120.8(4) . .
F2 C4 C5 119.7(4) . .
F2 C4 C3 120.0(4) . .
C5 C4 C3 120.3(4) . .
F3 C5 C4 120.8(4) . .
F3 C5 C6 120.1(4) . .
C4 C5 C6 119.1(4) . .
F4 C6 C7 122.4(4) . .
F4 C6 C5 115.5(4) . .
C7 C6 C5 122.1(4) . .
C6 C7 C2 118.0(4) . .
C6 C7 C8 121.7(4) . .
C2 C7 C8 120.4(4) . .
O4 C8 O3 122.4(4) . .
O4 C8 C7 117.4(4) . .
O3 C8 C7 120.2(4) . .
O4 C8 Ho1 55.2(2) . 2_666
O3 C8 Ho1 67.8(2) . 2_666
C7 C8 Ho1 168.3(3) . 2_666
O6 C9 O5 127.0(4) . .
O6 C9 C10 118.4(4) . .
O5 C9 C10 114.6(4) . .
C11 C10 C15 119.0(4) . .
C11 C10 C9 120.6(4) . .
C15 C10 C9 120.4(4) . .
F5 C11 C12 118.4(4) . .
F5 C11 C10 119.7(4) . .
C12 C11 C10 121.9(4) . .
F6 C12 C11 120.3(5) . .
F6 C12 C13 120.0(5) . .
C11 C12 C13 119.6(4) . .
F7 C13 C12 120.1(4) . .
F7 C13 C14 121.1(5) . .
C12 C13 C14 118.8(4) . .
F8 C14 C15 120.9(4) . .
F8 C14 C13 116.8(4) . .
C15 C14 C13 122.3(4) . .
C14 C15 C10 118.3(4) . .
C14 C15 C16 122.4(4) . .
C10 C15 C16 119.3(4) . .
O7 C16 O8 127.8(4) . .
O7 C16 C15 116.0(4) . .
O8 C16 C15 116.2(4) . .
O10 C17 O9 120.2(4) . .
O10 C17 C18 118.2(4) . .
O9 C17 C18 121.6(4) . .
C19 C18 C23 117.6(4) . .
C19 C18 C17 122.2(4) . .
C23 C18 C17 120.2(4) . .
F12 C19 C20 116.5(4) . .
F12 C19 C18 121.7(4) . .
C20 C19 C18 121.8(5) . .
F11 C20 C19 119.7(5) . .
F11 C20 C21 119.7(5) . .
C19 C20 C21 120.5(5) . .
F10 C21 C22 121.1(5) . .
F10 C21 C20 120.0(5) . .
C22 C21 C20 118.8(5) . .
F9 C22 C21 117.8(4) . .
F9 C22 C23 119.7(4) . .
C21 C22 C23 122.5(5) . .
C22 C23 C18 118.8(4) . .
C22 C23 C24 115.7(4) . .
C18 C23 C24 125.5(4) . .
O12 C24 O11 126.2(5) . .
O12 C24 C23 118.0(4) . .
O11 C24 C23 115.6(4) . .
N1 C25 C29 122.6(4) . .
N1 C25 C36 118.2(4) . .
C29 C25 C36 119.2(4) . .
N1 C26 C27 124.5(5) . .
C28 C27 C26 118.6(5) . .
C27 C28 C29 119.2(5) . .
C28 C29 C25 117.8(5) . .
C28 C29 C30 123.1(5) . .
C25 C29 C30 119.1(5) . .
C31 C30 C29 121.6(5) . .
C30 C31 C32 121.4(5) . .
C33 C32 C36 117.1(5) . .
C33 C32 C31 123.6(5) . .
C36 C32 C31 119.3(5) . .
C34 C33 C32 119.9(4) . .
C33 C34 C35 119.0(5) . .
N2 C35 C34 123.4(5) . .
N2 C36 C32 122.9(4) . .
N2 C36 C25 117.8(4) . .
C32 C36 C25 119.3(4) . .
N3 C37 C41 122.3(5) . .
N3 C37 C48 118.4(4) . .
C41 C37 C48 119.3(5) . .
N3 C38 C39 122.6(6) . .
C40 C39 C38 119.5(6) . .
C39 C40 C41 119.9(5) . .
C40 C41 C37 117.4(6) . .
C40 C41 C42 123.8(6) . .
C37 C41 C42 118.8(6) . .
C43 C42 C41 122.0(6) . .
C42 C43 C44 122.1(6) . .
C45 C44 C48 117.7(5) . .
C45 C44 C43 124.5(6) . .
C48 C44 C43 117.8(6) . .
C46 C45 C44 119.7(6) . .
C45 C46 C47 119.4(6) . .
N4 C47 C46 123.1(5) . .
N4 C48 C44 122.3(5) . .
N4 C48 C37 117.8(4) . .
C44 C48 C37 119.9(5) . .

loop_
_geom_bond_atom_site_label_1
_geom_bond_atom_site_label_2
_geom_bond_distance
_geom_bond_site_symmetry_2
Ho1 O1 2.375(3) .
Ho1 O5 2.381(3) .
Ho1 O8 2.405(3) 2_666
Ho1 O4 2.446(3) 2_666
Ho1 O1W 2.452(3) .
Ho1 O3 2.602(3) .
Ho1 N1 2.610(4) .
Ho1 N2 2.640(3) .
Ho1 O3 2.720(3) 2_666
Ho2 O11 2.284(3) 2_675
Ho2 O2 2.321(3) .
Ho2 O7 2.412(3) 2_666
Ho2 O10 2.440(3) .
Ho2 O2W 2.447(4) .
Ho2 O9 2.503(4) .
Ho2 N3 2.562(4) .
Ho2 N4 2.617(4) .
F1 C3 1.342(5) .
F2 C4 1.349(5) .
F3 C5 1.340(6) .
F4 C6 1.349(5) .
F5 C11 1.346(5) .
F6 C12 1.342(6) .
F7 C13 1.335(6) .
F8 C14 1.347(5) .
F9 C22 1.342(6) .
F10 C21 1.345(6) .
F11 C20 1.359(6) .
F12 C19 1.341(6) .
O1 C1 1.241(5) .
O2 C1 1.238(5) .
O3 C8 1.263(5) .
O3 Ho1 2.720(3) 2_666
O4 C8 1.248(5) .
O4 Ho1 2.446(3) 2_666
O5 C9 1.257(6) .
O6 C9 1.237(6) .
O7 C16 1.239(6) .
O7 Ho2 2.412(3) 2_666
O8 C16 1.240(5) .
O8 Ho1 2.405(3) 2_666
O9 C17 1.256(6) .
O10 C17 1.243(6) .
O11 C24 1.261(6) .
O11 Ho2 2.284(3) 2_675
O12 C24 1.222(6) .
N1 C26 1.317(6) .
N1 C25 1.359(6) .
N2 C35 1.330(6) .
N2 C36 1.346(6) .
N3 C38 1.328(7) .
N3 C37 1.355(7) .
N4 C47 1.327(6) .
N4 C48 1.350(6) .
C1 C2 1.527(6) .
C2 C3 1.384(6) .
C2 C7 1.399(6) .
C3 C4 1.372(7) .
C4 C5 1.364(7) .
C5 C6 1.387(6) .
C6 C7 1.377(6) .
C7 C8 1.507(6) .
C8 Ho1 2.933(4) 2_666
C9 C10 1.515(6) .
C10 C11 1.382(6) .
C10 C15 1.405(6) .
C11 C12 1.369(7) .
C12 C13 1.381(7) .
C13 C14 1.385(7) .
C14 C15 1.375(6) .
C15 C16 1.530(6) .
C17 C18 1.497(6) .
C18 C19 1.392(7) .
C18 C23 1.419(6) .
C19 C20 1.367(7) .
C20 C21 1.375(8) .
C21 C22 1.369(8) .
C22 C23 1.378(7) .
C23 C24 1.522(7) .
C25 C29 1.416(7) .
C25 C36 1.453(7) .
C26 C27 1.392(7) .
C27 C28 1.378(8) .
C28 C29 1.395(8) .
C29 C30 1.435(7) .
C30 C31 1.334(8) .
C31 C32 1.437(7) .
C32 C33 1.405(8) .
C32 C36 1.410(6) .
C33 C34 1.353(8) .
C34 C35 1.394(7) .
C37 C41 1.412(7) .
C37 C48 1.448(7) .
C38 C39 1.399(8) .
C39 C40 1.354(9) .
C40 C41 1.399(9) .
C41 C42 1.429(9) .
C42 C43 1.315(10) .
C43 C44 1.449(9) .
C44 C45 1.392(9) .
C44 C48 1.411(7) .
C45 C46 1.350(9) .
C46 C47 1.393(8) .

loop_
_geom_hbond_atom_site_label_D
_geom_hbond_atom_site_label_H
_geom_hbond_atom_site_label_A
_geom_hbond_distance_DH
_geom_hbond_distance_HA
_geom_hbond_distance_DA
_geom_hbond_angle_DHA
_geom_hbond_site_symmetry_A
O1W H1W2 F12 0.831(10) 2.38(5) 2.903(5) 121(4) 2_666
O1W H1W2 O9 0.831(10) 1.96(2) 2.753(5) 161(4) 2_666
O2W H2W1 O6 0.836(10) 2.140(16) 2.971(5) 173(8) 2_666
O2W H2W2 O3W 0.840(10) 1.89(4) 2.643(6) 148(8) .
O3W H3W1 O6 0.836(10) 2.27(7) 3.015(6) 148(11) 1_554
O3W H3W2 O12 0.836(10) 2.01(4) 2.801(7) 157(10) 2_675
